data_7107371
loop_
_publ_author_name
'Xiangxiang Wu'
'Guoxing Liang'
'Gang Ji'
'Hoong-Kun Fun'
'Lan He'
'Bing Gong'

_publ_section_title
;
 Le Aromatic Oligoamide Macrocycles with Drastically Changed Behavior
;
_journal_name_full Chem.Commun.
_journal_page_first 2228
_journal_paper_doi 10.1039/c2cc16912f
_journal_volume 48
_journal_year 2012
_chemical_formula_moiety 'C51 H71 N3 O15'
_chemical_formula_sum 'C51 H71 N3 O15'
_chemical_formula_weight 966.11
_chemical_name_systematic
;
?
;
_space_group_IT_number 2
_symmetry_cell_setting triclinic
_symmetry_space_group_name_Hall '-P 1'
_symmetry_space_group_name_H-M 'P -1'
_atom_sites_solution_hydrogens geom
_atom_sites_solution_primary direct
_atom_sites_solution_secondary difmap
_audit_creation_method SHELXL-97
_cell_angle_alpha 75.917(2)
_cell_angle_beta 86.728(2)
_cell_angle_gamma 66.006(2)
_cell_formula_units_Z 2
_cell_length_a 13.8349(5)
_cell_length_b 14.3436(5)
_cell_length_c 15.2208(4)
_cell_measurement_reflns_used 2340
_cell_measurement_temperature 271(2)
_cell_measurement_theta_max 20.92
_cell_measurement_theta_min 2.17
_cell_volume 2673.52(16)
_computing_cell_refinement 'Bruker SMART'
_computing_data_collection 'Bruker SMART'
_computing_data_reduction 'Bruker SAINT'
_computing_molecular_graphics 'Bruker SHELXTL'
_computing_publication_material 'Bruker SHELXTL'
_computing_structure_refinement SHELXTL
_computing_structure_solution 'SHELXTL (Sheldrick, 2008)'
_diffrn_ambient_temperature 271(2)
_diffrn_detector_area_resol_mean 0
_diffrn_measured_fraction_theta_full 0.995
_diffrn_measured_fraction_theta_max 0.995
_diffrn_measurement_device_type 'CCD area detector'
_diffrn_measurement_method 'phi and omega scans'
_diffrn_radiation_monochromator graphite
_diffrn_radiation_source 'fine-focus sealed tube'
_diffrn_radiation_type MoK\a
_diffrn_radiation_wavelength 0.71073
_diffrn_reflns_av_R_equivalents 0.0313
_diffrn_reflns_av_sigmaI/netI 0.0605
_diffrn_reflns_limit_h_max 16
_diffrn_reflns_limit_h_min -16
_diffrn_reflns_limit_k_max 17
_diffrn_reflns_limit_k_min -16
_diffrn_reflns_limit_l_max 18
_diffrn_reflns_limit_l_min -17
_diffrn_reflns_number 17070
_diffrn_reflns_theta_full 25.00
_diffrn_reflns_theta_max 25.00
_diffrn_reflns_theta_min 2.03
_diffrn_standards_decay_% 0
_diffrn_standards_interval_count 0
_diffrn_standards_interval_time 0
_diffrn_standards_number 0
_exptl_absorpt_coefficient_mu 0.088
_exptl_absorpt_correction_T_max 0.9947
_exptl_absorpt_correction_T_min 0.9623
_exptl_absorpt_correction_type multi-scan
_exptl_absorpt_process_details '(<i>SADABS</i>; Bruker, 2009)'
_exptl_crystal_colour Colorless
_exptl_crystal_density_diffrn 1.200
_exptl_crystal_density_method 'not measured'
_exptl_crystal_description Block
_exptl_crystal_F_000 1036
_exptl_crystal_size_max 0.44
_exptl_crystal_size_mid 0.06
_exptl_crystal_size_min 0.06
_refine_diff_density_max 0.512
_refine_diff_density_min -0.520
_refine_diff_density_rms 0.044
_refine_ls_extinction_method none
_refine_ls_goodness_of_fit_ref 1.022
_refine_ls_hydrogen_treatment mixed
_refine_ls_matrix_type full
_refine_ls_number_parameters 700
_refine_ls_number_reflns 9373
_refine_ls_number_restraints 6
_refine_ls_restrained_S_all 1.021
_refine_ls_R_factor_all 0.1661
_refine_ls_R_factor_gt 0.0819
_refine_ls_shift/su_max 0.000
_refine_ls_shift/su_mean 0.000
_refine_ls_structure_factor_coef Fsqd
_refine_ls_weighting_details 'calc w=1/[\s^2^(Fo^2^)+(0.1629P)^2^+0.4061P] where P=(Fo^2^+2Fc^2^)/3'
_refine_ls_weighting_scheme calc
_refine_ls_wR_factor_gt 0.2362
_refine_ls_wR_factor_ref 0.3087
_reflns_number_gt 4190
_reflns_number_total 9373
_reflns_threshold_expression >2sigma(I)
_cod_data_source_file c2cc16912f.txt
_cod_data_source_block 3
_cod_original_cell_volume 2673.52(15)
_cod_original_sg_symbol_H-M P-1
_cod_database_code 7107371

loop_
_symmetry_equiv_pos_as_xyz
'x, y, z'
'-x, -y, -z'

loop_
_atom_site_label
_atom_site_type_symbol
_atom_site_fract_x
_atom_site_fract_y
_atom_site_fract_z
_atom_site_U_iso_or_equiv
_atom_site_adp_type
_atom_site_occupancy
_atom_site_symmetry_multiplicity
_atom_site_calc_flag
_atom_site_refinement_flags
_atom_site_disorder_assembly
_atom_site_disorder_group
C1 C 0.0959(3) 0.1248(3) 0.2558(3) 0.0639(10) Uani 1 1 d . . .
C2 C 0.1000(3) 0.1931(3) 0.3046(3) 0.0647(10) Uani 1 1 d . . .
C3 C 0.0453(3) 0.2052(3) 0.3834(3) 0.0612(10) Uani 1 1 d . . .
C4 C -0.0214(3) 0.1529(3) 0.4106(3) 0.0635(10) Uani 1 1 d . . .
H4A H -0.0597 0.1613 0.4625 0.076 Uiso 1 1 calc R . .
C5 C -0.0299(3) 0.0886(3) 0.3595(3) 0.0640(10) Uani 1 1 d . . .
C6 C 0.0307(3) 0.0724(3) 0.2842(3) 0.0660(11) Uani 1 1 d . . .
C7 C 0.1372(4) 0.4476(4) 0.6612(3) 0.0798(12) Uani 1 1 d . . .
C8 C 0.0838(4) 0.3861(3) 0.7029(3) 0.0736(12) Uani 1 1 d . B .
C9 C 0.0512(3) 0.3374(3) 0.6498(3) 0.0704(11) Uani 1 1 d . . .
H9A H 0.0135 0.2980 0.6770 0.085 Uiso 1 1 calc R . .
C10 C 0.0711(3) 0.3437(3) 0.5585(3) 0.0661(11) Uani 1 1 d . . .
C11 C 0.1294(3) 0.4021(3) 0.5203(3) 0.0680(11) Uani 1 1 d . . .
C12 C 0.1602(4) 0.4540(4) 0.5711(3) 0.0794(12) Uani 1 1 d . . .
H12A H 0.1973 0.4941 0.5440 0.095 Uiso 1 1 calc R . .
C13 C -0.3110(4) -0.1175(4) 0.3775(3) 0.0834(13) Uani 1 1 d . . .
H13A H -0.3183 -0.1449 0.3301 0.100 Uiso 1 1 calc R . .
C14 C -0.3604(4) -0.1361(4) 0.4564(4) 0.0852(13) Uani 1 1 d . . .
C15 C -0.3511(3) -0.0953(4) 0.5277(3) 0.0772(12) Uani 1 1 d . . .
C16 C -0.2900(3) -0.0361(3) 0.5152(3) 0.0712(11) Uani 1 1 d . . .
H16A H -0.2846 -0.0075 0.5624 0.085 Uiso 1 1 calc R . .
C17 C -0.2378(3) -0.0173(3) 0.4381(3) 0.0668(11) Uani 1 1 d . . .
C18 C -0.2507(3) -0.0593(3) 0.3662(3) 0.0731(11) Uani 1 1 d . . .
C19 C -0.1741(3) 0.0446(3) 0.4385(3) 0.0703(11) Uani 1 1 d . . .
C20 C 0.0268(3) 0.2868(3) 0.5131(3) 0.0709(11) Uani 1 1 d . . .
C21 C 0.1574(4) 0.1094(4) 0.1721(3) 0.0761(12) Uani 1 1 d . C .
C22 C 0.1115(5) 0.3364(4) 0.1980(3) 0.1044(17) Uani 1 1 d . . .
H22A H 0.1555 0.3746 0.1805 0.157 Uiso 1 1 calc R . .
H22B H 0.0433 0.3827 0.2128 0.157 Uiso 1 1 calc R . .
H22C H 0.1034 0.3088 0.1488 0.157 Uiso 1 1 calc R . .
C23 C 0.1042(5) -0.0987(4) 0.2591(4) 0.119(2) Uani 1 1 d . . .
H23A H 0.0924 -0.1404 0.2236 0.179 Uiso 1 1 calc R . .
H23B H 0.1042 -0.1304 0.3224 0.179 Uiso 1 1 calc R . .
H23C H 0.1713 -0.0949 0.2456 0.179 Uiso 1 1 calc R . .
C24 C 0.3279(5) 0.0575(5) 0.1044(4) 0.1092(18) Uani 1 1 d . C .
H24A H 0.2944 0.0314 0.0667 0.131 Uiso 1 1 calc R . .
C25 C 0.4324(6) -0.0266(7) 0.1318(5) 0.181(4) Uani 1 1 d . . .
H25A H 0.4248 -0.0893 0.1646 0.272 Uiso 1 1 calc R . .
H25B H 0.4693 -0.0061 0.1699 0.272 Uiso 1 1 calc R . .
H25C H 0.4719 -0.0398 0.0789 0.272 Uiso 1 1 calc R . .
C26 C 0.3271(6) 0.1542(7) 0.0478(5) 0.143(3) Uani 1 1 d D . .
C28 C 0.2175(4) 0.4630(4) 0.3924(3) 0.0856(13) Uani 1 1 d . . .
H28A H 0.2855 0.4316 0.4255 0.103 Uiso 1 1 calc R . .
H28B H 0.1827 0.5357 0.3960 0.103 Uiso 1 1 calc R . .
C29 C 0.2330(4) 0.4576(4) 0.2964(3) 0.0862(13) Uani 1 1 d . . .
H29A H 0.1643 0.4894 0.2644 0.103 Uiso 1 1 calc R . .
H29B H 0.2650 0.3843 0.2940 0.103 Uiso 1 1 calc R . .
C30 C 0.3021(5) 0.5118(5) 0.2472(4) 0.1072(17) Uani 1 1 d . . .
H30A H 0.3697 0.4833 0.2819 0.129 Uiso 1 1 calc R . .
C31 C 0.2518(7) 0.6288(6) 0.2354(6) 0.168(3) Uani 1 1 d . . .
H31A H 0.2994 0.6587 0.2059 0.252 Uiso 1 1 calc R . .
H31B H 0.2369 0.6447 0.2938 0.252 Uiso 1 1 calc R . .
H31C H 0.1871 0.6579 0.1992 0.252 Uiso 1 1 calc R . .
C32 C 0.3234(6) 0.4867(7) 0.1540(4) 0.160(3) Uani 1 1 d . . .
H32A H 0.3672 0.5199 0.1219 0.239 Uiso 1 1 calc R . .
H32B H 0.2574 0.5125 0.1201 0.239 Uiso 1 1 calc R . .
H32C H 0.3588 0.4120 0.1615 0.239 Uiso 1 1 calc R . .
C33 C 0.2170(5) 0.5658(5) 0.6717(4) 0.1058(17) Uani 1 1 d . . .
H33A H 0.1778 0.6155 0.6172 0.127 Uiso 1 1 calc R . .
H33B H 0.2875 0.5238 0.6556 0.127 Uiso 1 1 calc R . .
C34 C 0.2237(6) 0.6238(6) 0.7405(5) 0.144(2) Uani 1 1 d . . .
H34A H 0.2566 0.6714 0.7129 0.173 Uiso 1 1 calc R . .
H34B H 0.1523 0.6662 0.7543 0.173 Uiso 1 1 calc R . .
C35 C 0.2810(8) 0.5593(7) 0.8235(5) 0.168(3) Uani 1 1 d . . .
H35A H 0.2469 0.5118 0.8509 0.202 Uiso 1 1 calc R . .
C36 C 0.3936(11) 0.4925(14) 0.8075(11) 0.352(11) Uani 1 1 d . . .
H36A H 0.4293 0.4479 0.8642 0.528 Uiso 1 1 calc R . .
H36B H 0.4291 0.5370 0.7807 0.528 Uiso 1 1 calc R . .
H36C H 0.3942 0.4500 0.7674 0.528 Uiso 1 1 calc R . .
C37 C 0.2862(18) 0.6145(13) 0.8910(8) 0.407(13) Uani 1 1 d . . .
H37A H 0.2158 0.6563 0.9053 0.610 Uiso 1 1 calc R . .
H37B H 0.3224 0.6592 0.8671 0.610 Uiso 1 1 calc R . .
H37C H 0.3239 0.5641 0.9450 0.610 Uiso 1 1 calc R . .
C38 C -0.2252(4) -0.0683(4) 0.2096(3) 0.0969(15) Uani 1 1 d . . .
H38A H -0.3009 -0.0398 0.1967 0.116 Uiso 1 1 calc R . .
H38B H -0.1976 -0.1443 0.2211 0.116 Uiso 1 1 calc R . .
C39 C -0.1730(5) -0.0260(5) 0.1310(4) 0.1078(17) Uani 1 1 d . . .
H39A H -0.1792 -0.0539 0.0806 0.129 Uiso 1 1 calc R . .
H39B H -0.0981 -0.0526 0.1472 0.129 Uiso 1 1 calc R . .
C40 C -0.2149(6) 0.0910(5) 0.0992(4) 0.1176(19) Uani 1 1 d . . .
H40A H -0.2102 0.1185 0.1510 0.141 Uiso 1 1 calc R . .
C41 C -0.1472(7) 0.1236(7) 0.0258(5) 0.176(3) Uani 1 1 d . . .
H41A H -0.0746 0.0922 0.0480 0.264 Uiso 1 1 calc R . .
H41B H -0.1716 0.1988 0.0103 0.264 Uiso 1 1 calc R . .
H41C H -0.1528 0.1003 -0.0270 0.264 Uiso 1 1 calc R . .
C42 C -0.3303(7) 0.1413(6) 0.0650(5) 0.159(3) Uani 1 1 d . . .
H42A H -0.3726 0.1206 0.1114 0.238 Uiso 1 1 calc R . .
H42B H -0.3367 0.1185 0.0121 0.238 Uiso 1 1 calc R . .
H42C H -0.3544 0.2164 0.0498 0.238 Uiso 1 1 calc R . .
C43 C -0.4378(7) -0.2279(7) 0.3927(5) 0.180(4) Uani 1 1 d . . .
H43A H -0.3757 -0.2437 0.3565 0.217 Uiso 1 1 calc R . .
H43B H -0.4960 -0.1701 0.3552 0.217 Uiso 1 1 calc R . .
C48 C 0.0600(6) 0.3696(5) 0.8003(4) 0.0988(17) Uani 1 1 d . . .
C49 C -0.4017(4) -0.1034(5) 0.6163(4) 0.0931(16) Uani 1 1 d . . .
C50 C -0.4984(5) -0.1817(6) 0.7162(5) 0.153(3) Uani 1 1 d . . .
H50A H -0.5274 -0.2332 0.7213 0.230 Uiso 1 1 calc R . .
H50B H -0.5545 -0.1150 0.7175 0.230 Uiso 1 1 calc R . .
H50C H -0.4483 -0.2030 0.7660 0.230 Uiso 1 1 calc R . .
N1 N 0.0625(3) 0.2705(3) 0.4314(2) 0.0666(9) Uani 1 1 d . . .
N2 N -0.0991(3) 0.0374(3) 0.3772(3) 0.0721(10) Uani 1 1 d . . .
N3 N 0.2615(3) 0.0725(3) 0.1830(3) 0.0875(12) Uani 1 1 d . . .
O1 O 0.1135(3) 0.1276(3) 0.0987(2) 0.1138(12) Uani 1 1 d . . .
O4 O -0.4036(3) -0.0533(3) 0.6703(3) 0.1056(12) Uani 1 1 d . . .
O5 O -0.4459(3) -0.1725(3) 0.6320(3) 0.1214(13) Uani 1 1 d . . .
O6 O -0.4179(3) -0.1946(3) 0.4673(3) 0.1253(14) Uani 1 1 d . . .
O7 O -0.2036(3) -0.0383(3) 0.2877(2) 0.0868(9) Uani 1 1 d . . .
O8 O 0.1640(3) 0.4996(3) 0.7124(2) 0.1075(11) Uani 1 1 d . . .
O9 O 0.1534(2) 0.4070(2) 0.43127(18) 0.0771(8) Uani 1 1 d . . .
O10 O 0.0218(2) 0.0049(2) 0.2376(2) 0.0841(9) Uani 1 1 d . . .
O11 O 0.1601(2) 0.2515(2) 0.27569(19) 0.0790(8) Uani 1 1 d . . .
O12 O -0.1875(3) 0.0957(3) 0.4952(3) 0.1059(12) Uani 1 1 d . . .
O13 O -0.0392(3) 0.2576(3) 0.5511(2) 0.1094(12) Uani 1 1 d . . .
C45 C -0.5824(9) -0.2735(9) 0.4374(9) 0.223(6) Uani 1 1 d D . .
H45A H -0.6217 -0.1990 0.4082 0.267 Uiso 0.489(17) 1 calc PR A 1
H45B H -0.5901 -0.2363 0.4837 0.267 Uiso 0.511(17) 1 d PR A 2
C46 C -0.6412(8) -0.3480(8) 0.4670(8) 0.231(5) Uani 1 1 d D A .
H46A H -0.6065 -0.4003 0.5210 0.346 Uiso 1 1 calc R . .
H46B H -0.6400 -0.3817 0.4195 0.346 Uiso 1 1 calc R . .
H46C H -0.7133 -0.3076 0.4788 0.346 Uiso 1 1 calc R . .
C44 C -0.4664(8) -0.3301(10) 0.4194(9) 0.296(7) Uani 1 1 d D A .
H44A H -0.4571 -0.3639 0.3697 0.356 Uiso 1 1 calc R . .
H44B H -0.4260 -0.3810 0.4730 0.356 Uiso 1 1 calc R . .
C47A C -0.5472(16) -0.3089(19) 0.5400(10) 0.61(6) Uani 0.489(17) 1 d PD A 1
H47A H -0.4874 -0.3756 0.5517 0.909 Uiso 0.489(17) 1 calc PR A 1
H47B H -0.6046 -0.3154 0.5758 0.909 Uiso 0.489(17) 1 calc PR A 1
H47C H -0.5280 -0.2575 0.5557 0.909 Uiso 0.489(17) 1 calc PR A 1
C47B C -0.6425(13) -0.2093(15) 0.3540(11) 0.180(9) Uani 0.511(17) 1 d P A 2
H47D H -0.6156 -0.1575 0.3266 0.271 Uiso 0.511(17) 1 calc PR A 2
H47E H -0.7156 -0.1748 0.3666 0.271 Uiso 0.511(17) 1 calc PR A 2
H47F H -0.6364 -0.2529 0.3133 0.271 Uiso 0.511(17) 1 calc PR A 2
O2A O 0.088(2) 0.4019(17) 0.8502(13) 0.225(10) Uani 0.641(13) 1 d P B 1
O3A O 0.005(2) 0.313(2) 0.8306(16) 0.167(10) Uani 0.641(13) 1 d P B 1
C51A C 0.0032(9) 0.2888(9) 0.9244(6) 0.141(5) Uani 0.641(13) 1 d P B 1
H51A H -0.0369 0.2469 0.9436 0.211 Uiso 0.641(13) 1 calc PR B 1
H51B H -0.0288 0.3525 0.9448 0.211 Uiso 0.641(13) 1 calc PR B 1
H51C H 0.0744 0.2500 0.9497 0.211 Uiso 0.641(13) 1 calc PR B 1
O2B O 0.0753(17) 0.4180(14) 0.8524(14) 0.087(5) Uani 0.359(13) 1 d P B 2
O3B O 0.028(3) 0.305(2) 0.828(2) 0.091(6) Uani 0.359(13) 1 d P B 2
C52B C 0.0374(18) 0.3864(17) 0.9484(10) 0.152(10) Uani 0.359(13) 1 d P B 2
H52A H 0.0434 0.4296 0.9852 0.228 Uiso 0.359(13) 1 calc PR B 2
H52B H 0.0805 0.3139 0.9755 0.228 Uiso 0.359(13) 1 calc PR B 2
H52C H -0.0351 0.3960 0.9440 0.228 Uiso 0.359(13) 1 calc PR B 2
H1N1 H 0.117(4) 0.301(4) 0.410(3) 0.114(17) Uiso 1 1 d . . .
H1N2 H -0.086(4) -0.009(4) 0.341(3) 0.106(17) Uiso 1 1 d . . .
H1N3 H 0.288(4) 0.078(4) 0.233(4) 0.12(2) Uiso 1 1 d . . .
O14A O 0.334(2) 0.2260(18) 0.0704(16) 0.239(11) Uani 0.63(2) 1 d PD C 1
O15A O 0.3401(16) 0.1607(13) -0.0380(9) 0.212(9) Uani 0.63(2) 1 d P C 1
C27A C 0.3460(12) 0.2524(10) -0.1013(11) 0.198(10) Uani 0.63(2) 1 d P C 1
H27A H 0.3539 0.2411 -0.1614 0.298 Uiso 0.63(2) 1 calc PR C 1
H27B H 0.4058 0.2630 -0.0841 0.298 Uiso 0.63(2) 1 calc PR C 1
H27C H 0.2823 0.3133 -0.1001 0.298 Uiso 0.63(2) 1 calc PR C 1
O14B O 0.3077(18) 0.2313(10) 0.0809(13) 0.117(7) Uani 0.37(2) 1 d PD C 2
O15B O 0.3354(17) 0.140(3) -0.0372(9) 0.178(14) Uani 0.37(2) 1 d PD C 2
C27B C 0.327(4) 0.301(2) -0.015(2) 0.27(2) Uani 0.37(2) 1 d P C 2
H27D H 0.3150 0.3695 -0.0078 0.399 Uiso 0.37(2) 1 calc PR C 2
H27E H 0.2782 0.3077 -0.0609 0.399 Uiso 0.37(2) 1 calc PR C 2
H27F H 0.3981 0.2669 -0.0317 0.399 Uiso 0.37(2) 1 calc PR C 2

loop_
_atom_site_aniso_label
_atom_site_aniso_U_11
_atom_site_aniso_U_22
_atom_site_aniso_U_33
_atom_site_aniso_U_23
_atom_site_aniso_U_13
_atom_site_aniso_U_12
C1 0.068(2) 0.072(3) 0.058(2) -0.017(2) 0.0043(19) -0.033(2)
C2 0.066(2) 0.073(3) 0.059(2) -0.007(2) 0.0020(19) -0.038(2)
C3 0.063(2) 0.063(2) 0.060(2) -0.0111(19) -0.0024(19) -0.030(2)
C4 0.069(2) 0.065(2) 0.063(2) -0.016(2) 0.0038(19) -0.034(2)
C5 0.067(2) 0.065(3) 0.066(3) -0.014(2) 0.001(2) -0.033(2)
C6 0.074(3) 0.068(3) 0.062(2) -0.020(2) 0.003(2) -0.033(2)
C7 0.093(3) 0.084(3) 0.076(3) -0.021(2) -0.005(2) -0.047(3)
C8 0.087(3) 0.073(3) 0.060(3) -0.015(2) -0.002(2) -0.031(3)
C9 0.083(3) 0.067(3) 0.062(3) -0.008(2) 0.003(2) -0.034(2)
C10 0.073(3) 0.066(3) 0.062(3) -0.011(2) 0.002(2) -0.033(2)
C11 0.079(3) 0.071(3) 0.057(3) -0.009(2) 0.000(2) -0.036(2)
C12 0.091(3) 0.093(3) 0.072(3) -0.020(2) 0.003(2) -0.055(3)
C13 0.094(3) 0.083(3) 0.087(3) -0.016(3) -0.014(3) -0.050(3)
C14 0.089(3) 0.088(3) 0.091(4) -0.001(3) -0.015(3) -0.057(3)
C15 0.071(3) 0.080(3) 0.079(3) 0.001(2) -0.004(2) -0.039(2)
C16 0.063(2) 0.071(3) 0.080(3) -0.016(2) 0.001(2) -0.028(2)
C17 0.062(2) 0.067(3) 0.075(3) -0.012(2) -0.001(2) -0.031(2)
C18 0.072(3) 0.073(3) 0.078(3) -0.015(2) -0.007(2) -0.033(2)
C19 0.072(3) 0.067(3) 0.078(3) -0.018(2) 0.003(2) -0.034(2)
C20 0.080(3) 0.078(3) 0.066(3) -0.018(2) 0.009(2) -0.044(2)
C21 0.085(3) 0.086(3) 0.070(3) -0.020(2) 0.008(3) -0.047(3)
C22 0.142(5) 0.096(4) 0.084(3) -0.003(3) -0.001(3) -0.067(4)
C23 0.136(5) 0.076(4) 0.146(5) -0.041(3) 0.032(4) -0.039(4)
C24 0.111(4) 0.125(5) 0.100(4) -0.045(4) 0.048(3) -0.052(4)
C25 0.157(7) 0.190(7) 0.112(5) -0.028(5) 0.050(5) 0.003(6)
C26 0.100(5) 0.168(9) 0.114(7) 0.013(7) 0.041(5) -0.041(5)
C28 0.084(3) 0.103(4) 0.082(3) -0.016(3) 0.012(2) -0.055(3)
C29 0.090(3) 0.098(3) 0.079(3) -0.015(3) 0.016(2) -0.052(3)
C30 0.108(4) 0.136(5) 0.086(4) -0.010(3) 0.014(3) -0.070(4)
C31 0.217(8) 0.130(6) 0.176(7) -0.017(5) 0.024(6) -0.104(6)
C32 0.186(7) 0.216(8) 0.099(5) -0.024(5) 0.044(5) -0.117(6)
C33 0.130(4) 0.119(4) 0.099(4) -0.041(3) -0.002(3) -0.072(4)
C34 0.188(7) 0.142(6) 0.135(6) -0.040(5) -0.020(5) -0.091(5)
C35 0.222(10) 0.176(7) 0.134(6) -0.006(6) -0.070(6) -0.116(7)
C36 0.200(12) 0.39(2) 0.38(2) 0.025(17) -0.129(14) -0.087(14)
C37 0.81(4) 0.40(2) 0.159(10) -0.100(12) -0.077(16) -0.36(3)
C38 0.127(4) 0.101(4) 0.079(3) -0.029(3) -0.008(3) -0.057(3)
C39 0.135(5) 0.119(5) 0.088(4) -0.039(3) 0.005(3) -0.061(4)
C40 0.158(6) 0.112(5) 0.089(4) -0.016(3) 0.006(4) -0.066(5)
C41 0.215(8) 0.216(9) 0.109(5) -0.014(5) 0.030(5) -0.116(7)
C42 0.172(7) 0.133(6) 0.144(6) -0.005(5) -0.016(5) -0.048(5)
C43 0.264(9) 0.232(9) 0.144(6) 0.001(6) -0.044(6) -0.219(8)
C48 0.126(5) 0.092(4) 0.065(4) -0.016(3) -0.006(3) -0.031(4)
C49 0.069(3) 0.098(4) 0.101(4) 0.010(3) -0.006(3) -0.040(3)
C50 0.146(6) 0.160(6) 0.144(6) 0.004(5) 0.059(5) -0.082(5)
N1 0.074(2) 0.074(2) 0.064(2) -0.0197(17) 0.0098(17) -0.0412(19)
N2 0.081(2) 0.076(2) 0.077(2) -0.029(2) 0.016(2) -0.046(2)
N3 0.082(3) 0.113(3) 0.079(3) -0.038(2) 0.022(2) -0.045(2)
O1 0.121(3) 0.164(4) 0.067(2) -0.026(2) 0.003(2) -0.069(3)
O4 0.094(3) 0.140(3) 0.088(3) -0.016(2) 0.0129(19) -0.060(2)
O5 0.121(3) 0.123(3) 0.130(3) -0.011(2) 0.025(2) -0.073(3)
O6 0.152(3) 0.146(3) 0.119(3) -0.004(2) -0.009(2) -0.115(3)
O7 0.109(2) 0.107(2) 0.069(2) -0.0255(17) 0.0053(17) -0.066(2)
O8 0.142(3) 0.136(3) 0.085(2) -0.040(2) 0.004(2) -0.088(3)
O9 0.095(2) 0.095(2) 0.0636(18) -0.0193(15) 0.0122(15) -0.0625(18)
O10 0.103(2) 0.085(2) 0.083(2) -0.0331(17) 0.0131(17) -0.050(2)
O11 0.0872(19) 0.099(2) 0.0707(18) -0.0203(17) 0.0142(15) -0.0584(18)
O12 0.112(3) 0.130(3) 0.127(3) -0.073(3) 0.044(2) -0.081(2)
O13 0.141(3) 0.157(3) 0.097(2) -0.065(2) 0.050(2) -0.113(3)
C45 0.127(8) 0.336(17) 0.249(14) -0.169(13) 0.056(9) -0.088(10)
C46 0.215(9) 0.208(9) 0.323(14) -0.046(9) 0.096(9) -0.161(8)
C44 0.36(2) 0.323(18) 0.241(14) -0.024(12) -0.099(14) -0.188(17)
C47A 0.087(14) 0.51(6) 1.48(17) -0.74(10) 0.04(4) -0.09(2)
C47B 0.154(13) 0.25(2) 0.151(14) 0.023(13) -0.065(11) -0.126(14)
O2A 0.41(3) 0.28(2) 0.079(11) -0.038(11) -0.006(13) -0.24(2)
O3A 0.21(2) 0.25(2) 0.071(9) -0.026(9) 0.033(9) -0.145(15)
C51A 0.197(11) 0.172(10) 0.071(6) -0.010(6) 0.025(6) -0.105(9)
O2B 0.150(12) 0.082(8) 0.051(10) -0.030(7) 0.029(9) -0.064(9)
O3B 0.141(13) 0.102(12) 0.060(12) -0.030(9) 0.037(8) -0.078(10)
C52B 0.24(2) 0.19(2) 0.053(10) -0.015(10) 0.009(11) -0.118(18)
O14A 0.29(2) 0.32(2) 0.172(15) -0.100(15) 0.082(15) -0.177(18)
O15A 0.215(16) 0.143(9) 0.189(15) 0.038(9) 0.066(10) -0.036(9)
C27A 0.233(15) 0.150(12) 0.137(13) 0.029(9) 0.072(11) -0.047(10)
O14B 0.117(10) 0.074(9) 0.147(16) 0.003(9) 0.050(9) -0.049(8)
O15B 0.113(13) 0.36(4) 0.061(10) -0.098(16) 0.043(8) -0.076(17)
C27B 0.47(6) 0.18(3) 0.14(3) -0.03(2) -0.07(3) -0.11(3)

loop_
_atom_type_symbol
_atom_type_description
_atom_type_scat_dispersion_real
_atom_type_scat_dispersion_imag
_atom_type_scat_source
C C 0.0033 0.0016 'International Tables Vol C Tables 4.2.6.8 and 6.1.1.4'
H H 0.0000 0.0000 'International Tables Vol C Tables 4.2.6.8 and 6.1.1.4'
N N 0.0061 0.0033 'International Tables Vol C Tables 4.2.6.8 and 6.1.1.4'
O O 0.0106 0.0060 'International Tables Vol C Tables 4.2.6.8 and 6.1.1.4'

loop_
_geom_angle_atom_site_label_1
_geom_angle_atom_site_label_2
_geom_angle_atom_site_label_3
_geom_angle
C6 C1 C2 118.5(4)
C6 C1 C21 119.8(4)
C2 C1 C21 121.7(4)
C1 C2 O11 120.4(3)
C1 C2 C3 121.6(4)
O11 C2 C3 118.1(4)
C2 C3 C4 119.2(4)
C2 C3 N1 116.4(4)
C4 C3 N1 124.3(4)
C5 C4 C3 119.3(4)
C5 C4 H4A 120.3
C3 C4 H4A 120.3
C4 C5 C6 120.4(4)
C4 C5 N2 124.2(4)
C6 C5 N2 115.3(4)
O10 C6 C1 121.2(4)
O10 C6 C5 118.1(4)
C1 C6 C5 120.7(4)
O8 C7 C12 123.0(4)
O8 C7 C8 117.4(4)
C12 C7 C8 119.7(4)
C9 C8 C7 117.6(4)
C9 C8 C48 118.4(5)
C7 C8 C48 124.0(5)
C8 C9 C10 124.2(4)
C8 C9 H9A 117.9
C10 C9 H9A 117.9
C9 C10 C11 116.3(4)
C9 C10 C20 115.7(4)
C11 C10 C20 128.0(4)
O9 C11 C12 121.6(4)
O9 C11 C10 117.8(4)
C12 C11 C10 120.5(4)
C7 C12 C11 121.5(4)
C7 C12 H12A 119.3
C11 C12 H12A 119.3
C14 C13 C18 122.0(5)
C14 C13 H13A 119.0
C18 C13 H13A 119.0
O6 C14 C13 121.6(5)
O6 C14 C15 118.5(5)
C13 C14 C15 120.0(4)
C14 C15 C16 117.4(4)
C14 C15 C49 127.8(5)
C16 C15 C49 114.8(5)
C17 C16 C15 124.4(4)
C17 C16 H16A 117.8
C15 C16 H16A 117.8
C16 C17 C18 116.3(4)
C16 C17 C19 116.7(4)
C18 C17 C19 127.1(4)
O7 C18 C13 122.6(4)
O7 C18 C17 117.5(4)
C13 C18 C17 119.9(4)
O12 C19 N2 122.6(4)
O12 C19 C17 120.4(4)
N2 C19 C17 117.0(4)
O13 C20 N1 123.0(4)
O13 C20 C10 118.9(4)
N1 C20 C10 118.1(4)
O1 C21 N3 122.1(5)
O1 C21 C1 121.7(4)
N3 C21 C1 116.2(4)
O11 C22 H22A 109.5
O11 C22 H22B 109.5
H22A C22 H22B 109.5
O11 C22 H22C 109.5
H22A C22 H22C 109.5
H22B C22 H22C 109.5
O10 C23 H23A 109.5
O10 C23 H23B 109.5
H23A C23 H23B 109.5
O10 C23 H23C 109.5
H23A C23 H23C 109.5
H23B C23 H23C 109.5
C26 C24 C25 115.6(6)
C26 C24 N3 113.3(5)
C25 C24 N3 110.9(5)
C26 C24 H24A 105.3
C25 C24 H24A 105.3
N3 C24 H24A 105.3
C24 C25 H25A 109.5
C24 C25 H25B 109.5
H25A C25 H25B 109.5
C24 C25 H25C 109.5
H25A C25 H25C 109.5
H25B C25 H25C 109.5
O14A C26 O14B 17(2)
O14A C26 O15A 112.0(15)
O14B C26 O15A 121.6(14)
O14A C26 O15B 126(2)
O14B C26 O15B 135(2)
O15A C26 O15B 14(2)
O14A C26 C24 128.4(15)
O14B C26 C24 119.9(9)
O15A C26 C24 118.4(11)
O15B C26 C24 104.6(16)
O9 C28 C29 108.7(4)
O9 C28 H28A 110.0
C29 C28 H28A 110.0
O9 C28 H28B 110.0
C29 C28 H28B 110.0
H28A C28 H28B 108.3
C28 C29 C30 114.3(4)
C28 C29 H29A 108.7
C30 C29 H29A 108.7
C28 C29 H29B 108.7
C30 C29 H29B 108.7
H29A C29 H29B 107.6
C31 C30 C29 112.9(5)
C31 C30 C32 109.4(5)
C29 C30 C32 108.1(5)
C31 C30 H30A 108.8
C29 C30 H30A 108.8
C32 C30 H30A 108.8
C30 C31 H31A 109.5
C30 C31 H31B 109.5
H31A C31 H31B 109.5
C30 C31 H31C 109.5
H31A C31 H31C 109.5
H31B C31 H31C 109.5
C30 C32 H32A 109.5
C30 C32 H32B 109.5
H32A C32 H32B 109.5
C30 C32 H32C 109.5
H32A C32 H32C 109.5
H32B C32 H32C 109.5
O8 C33 C34 107.5(5)
O8 C33 H33A 110.2
C34 C33 H33A 110.2
O8 C33 H33B 110.2
C34 C33 H33B 110.2
H33A C33 H33B 108.5
C35 C34 C33 115.7(6)
C35 C34 H34A 108.4
C33 C34 H34A 108.4
C35 C34 H34B 108.4
C33 C34 H34B 108.4
H34A C34 H34B 107.4
C34 C35 C37 116.1(10)
C34 C35 C36 111.3(10)
C37 C35 C36 106.3(11)
C34 C35 H35A 107.6
C37 C35 H35A 107.6
C36 C35 H35A 107.6
C35 C36 H36A 109.5
C35 C36 H36B 109.5
H36A C36 H36B 109.5
C35 C36 H36C 109.5
H36A C36 H36C 109.5
H36B C36 H36C 109.5
C35 C37 H37A 109.5
C35 C37 H37B 109.5
H37A C37 H37B 109.5
C35 C37 H37C 109.5
H37A C37 H37C 109.5
H37B C37 H37C 109.5
O7 C38 C39 108.1(4)
O7 C38 H38A 110.1
C39 C38 H38A 110.1
O7 C38 H38B 110.1
C39 C38 H38B 110.1
H38A C38 H38B 108.4
C38 C39 C40 116.3(5)
C38 C39 H39A 108.2
C40 C39 H39A 108.2
C38 C39 H39B 108.2
C40 C39 H39B 108.2
H39A C39 H39B 107.4
C39 C40 C42 113.1(6)
C39 C40 C41 110.9(6)
C42 C40 C41 109.8(6)
C39 C40 H40A 107.6
C42 C40 H40A 107.6
C41 C40 H40A 107.6
C40 C41 H41A 109.5
C40 C41 H41B 109.5
H41A C41 H41B 109.5
C40 C41 H41C 109.5
H41A C41 H41C 109.5
H41B C41 H41C 109.5
C40 C42 H42A 109.5
C40 C42 H42B 109.5
H42A C42 H42B 109.5
C40 C42 H42C 109.5
H42A C42 H42C 109.5
H42B C42 H42C 109.5
O6 C43 C44 114.9(7)
O6 C43 H43A 108.5
C44 C43 H43A 108.5
O6 C43 H43B 108.5
C44 C43 H43B 108.5
H43A C43 H43B 107.5
O2A C48 O3B 119(2)
O2A C48 O2B 10(2)
O3B C48 O2B 120.1(17)
O2A C48 O3A 118.3(15)
O3B C48 O3A 12(3)
O2B C48 O3A 117.2(14)
O2A C48 C8 123.8(13)
O3B C48 C8 115.9(15)
O2B C48 C8 124.0(11)
O3A C48 C8 118.0(13)
O4 C49 O5 122.0(6)
O4 C49 C15 124.6(5)
O5 C49 C15 113.4(6)
O5 C50 H50A 109.5
O5 C50 H50B 109.5
H50A C50 H50B 109.5
O5 C50 H50C 109.5
H50A C50 H50C 109.5
H50B C50 H50C 109.5
C20 N1 C3 127.6(4)
C20 N1 H1N1 112(3)
C3 N1 H1N1 120(3)
C19 N2 C5 129.9(4)
C19 N2 H1N2 119(3)
C5 N2 H1N2 111(3)
C21 N3 C24 120.0(5)
C21 N3 H1N3 118(4)
C24 N3 H1N3 119(4)
C49 O5 C50 115.8(5)
C14 O6 C43 119.5(5)
C18 O7 C38 119.3(4)
C7 O8 C33 119.3(4)
C11 O9 C28 118.3(3)
C6 O10 C23 114.7(4)
C2 O11 C22 112.2(3)
C47B C45 C44 110.7(11)
C47B C45 C47A 159.2(15)
C44 C45 C47A 86.8(13)
C47B C45 C46 99.0(10)
C44 C45 C46 113.8(10)
C47A C45 C46 83.3(10)
C47B C45 H45A 41.0
C44 C45 H45A 120.6
C47A C45 H45A 120.6
C46 C45 H45A 120.6
C47B C45 H45B 114.2
C44 C45 H45B 111.0
C47A C45 H45B 46.5
C46 C45 H45B 107.7
H45A C45 H45B 74.1
C45 C46 H46A 109.5
C45 C46 H46B 109.5
H46A C46 H46B 109.5
C45 C46 H46C 109.5
H46A C46 H46C 109.5
H46B C46 H46C 109.5
C45 C44 C43 97.5(8)
C45 C44 H44A 112.3
C43 C44 H44A 112.3
C45 C44 H44B 112.3
C43 C44 H44B 112.3
H44A C44 H44B 109.9
C45 C47A H45B 37.8
C45 C47A H47A 109.5
H45B C47A H47A 142.1
C45 C47A H47B 109.5
H45B C47A H47B 102.1
H47A C47A H47B 109.5
C45 C47A H47C 109.5
H45B C47A H47C 78.0
H47A C47A H47C 109.5
H47B C47A H47C 109.5
C45 C47B H47D 109.5
C45 C47B H47E 109.5
H47D C47B H47E 109.5
C45 C47B H47F 109.5
H47D C47B H47F 109.5
H47E C47B H47F 109.5
C48 O3A C51A 112(2)
O3A C51A H51A 109.5
O3A C51A H51B 109.5
H51A C51A H51B 109.5
O3A C51A H51C 109.5
H51A C51A H51C 109.5
H51B C51A H51C 109.5
C48 O2B C52B 111.1(16)
O2B C52B H52A 109.5
O2B C52B H52B 109.5
H52A C52B H52B 109.5
O2B C52B H52C 109.5
H52A C52B H52C 109.5
H52B C52B H52C 109.5
C26 O15A C27A 123.4(16)
O15A C27A H27A 109.5
O15A C27A H27B 109.5
H27A C27A H27B 109.5
O15A C27A H27C 109.5
H27A C27A H27C 109.5
H27B C27A H27C 109.5
C26 O14B C27B 92.0(16)
O14B C27B H27D 109.5
O14B C27B H27E 109.5
H27D C27B H27E 109.5
O14B C27B H27F 109.5
H27D C27B H27F 109.5
H27E C27B H27F 109.5

loop_
_geom_bond_atom_site_label_1
_geom_bond_atom_site_label_2
_geom_bond_distance
C1 C6 1.383(5)
C1 C2 1.385(5)
C1 C21 1.503(6)
C2 O11 1.390(5)
C2 C3 1.390(5)
C3 C4 1.397(5)
C3 N1 1.416(5)
C4 C5 1.385(5)
C4 H4A 0.9300
C5 C6 1.391(5)
C5 N2 1.406(5)
C6 O10 1.377(5)
C7 O8 1.356(5)
C7 C12 1.379(6)
C7 C8 1.390(6)
C8 C9 1.384(6)
C8 C48 1.483(7)
C9 C10 1.388(5)
C9 H9A 0.9300
C10 C11 1.396(6)
C10 C20 1.499(6)
C11 O9 1.369(5)
C11 C12 1.382(6)
C12 H12A 0.9300
C13 C14 1.372(7)
C13 C18 1.378(6)
C13 H13A 0.9300
C14 O6 1.351(6)
C14 C15 1.385(7)
C15 C16 1.399(6)
C15 C49 1.486(7)
C16 C17 1.372(6)
C16 H16A 0.9300
C17 C18 1.422(6)
C17 C19 1.485(6)
C18 O7 1.357(5)
C19 O12 1.222(5)
C19 N2 1.344(5)
C20 O13 1.216(5)
C20 N1 1.350(5)
C21 O1 1.220(5)
C21 N3 1.322(6)
C22 O11 1.435(6)
C22 H22A 0.9600
C22 H22B 0.9600
C22 H22C 0.9600
C23 O10 1.429(6)
C23 H23A 0.9600
C23 H23B 0.9600
C23 H23C 0.9600
C24 C26 1.439(9)
C24 C25 1.457(8)
C24 N3 1.470(6)
C24 H24A 0.9800
C25 H25A 0.9600
C25 H25B 0.9600
C25 H25C 0.9600
C26 O14A 1.1997(10)
C26 O14B 1.2499(10)
C26 O15A 1.293(16)
C26 O15B 1.3502(10)
C28 O9 1.438(5)
C28 C29 1.480(6)
C28 H28A 0.9700
C28 H28B 0.9700
C29 C30 1.522(6)
C29 H29A 0.9700
C29 H29B 0.9700
C30 C31 1.501(9)
C30 C32 1.531(8)
C30 H30A 0.9800
C31 H31A 0.9600
C31 H31B 0.9600
C31 H31C 0.9600
C32 H32A 0.9600
C32 H32B 0.9600
C32 H32C 0.9600
C33 O8 1.433(6)
C33 C34 1.514(8)
C33 H33A 0.9700
C33 H33B 0.9700
C34 C35 1.424(9)
C34 H34A 0.9700
C34 H34B 0.9700
C35 C37 1.462(12)
C35 C36 1.503(16)
C35 H35A 0.9800
C36 H36A 0.9600
C36 H36B 0.9600
C36 H36C 0.9600
C37 H37A 0.9600
C37 H37B 0.9600
C37 H37C 0.9600
C38 O7 1.443(5)
C38 C39 1.492(7)
C38 H38A 0.9700
C38 H38B 0.9700
C39 C40 1.494(8)
C39 H39A 0.9700
C39 H39B 0.9700
C40 C42 1.522(9)
C40 C41 1.525(9)
C40 H40A 0.9800
C41 H41A 0.9600
C41 H41B 0.9600
C41 H41C 0.9600
C42 H42A 0.9600
C42 H42B 0.9600
C42 H42C 0.9600
C43 O6 1.415(8)
C43 C44 1.623(14)
C43 H43A 0.9700
C43 H43B 0.9700
C48 O2A 1.13(2)
C48 O3B 1.17(3)
C48 O2B 1.25(2)
C48 O3A 1.32(3)
C49 O4 1.208(6)
C49 O5 1.333(6)
C50 O5 1.441(7)
C50 H50A 0.9600
C50 H50B 0.9600
C50 H50C 0.9600
N1 H1N1 1.02(5)
N2 H1N2 0.93(5)
N3 H1N3 0.90(6)
C45 C47B 1.442(16)
C45 C44 1.5190(10)
C45 C47A 1.5599(10)
C45 C46 1.5609(10)
C45 H45A 0.9800
C45 H45B 0.9603
C46 H46A 0.9600
C46 H46B 0.9600
C46 H46C 0.9600
C44 H44A 0.9700
C44 H44B 0.9700
C47A H45B 1.1364
C47A H47A 0.9600
C47A H47B 0.9600
C47A H47C 0.9600
C47B H47D 0.9600
C47B H47E 0.9600
C47B H47F 0.9600
O3A C51A 1.39(2)
C51A H51A 0.9600
C51A H51B 0.9600
C51A H51C 0.9600
O2B C52B 1.55(3)
C52B H52A 0.9600
C52B H52B 0.9600
C52B H52C 0.9600
O15A C27A 1.46(2)
C27A H27A 0.9600
C27A H27B 0.9600
C27A H27C 0.9600
O14B C27B 1.63(5)
C27B H27D 0.9600
C27B H27E 0.9600
C27B H27F 0.9600

loop_
_geom_torsion_atom_site_label_1
_geom_torsion_atom_site_label_2
_geom_torsion_atom_site_label_3
_geom_torsion_atom_site_label_4
_geom_torsion
C6 C1 C2 O11 -176.6(3)
C21 C1 C2 O11 1.4(6)
C6 C1 C2 C3 3.7(6)
C21 C1 C2 C3 -178.3(4)
C1 C2 C3 C4 -4.6(6)
O11 C2 C3 C4 175.7(3)
C1 C2 C3 N1 174.9(3)
O11 C2 C3 N1 -4.8(5)
C2 C3 C4 C5 1.3(6)
N1 C3 C4 C5 -178.3(3)
C3 C4 C5 C6 2.8(6)
C3 C4 C5 N2 -176.0(4)
C2 C1 C6 O10 178.9(4)
C21 C1 C6 O10 0.8(6)
C2 C1 C6 C5 0.5(6)
C21 C1 C6 C5 -177.5(4)
C4 C5 C6 O10 177.8(3)
N2 C5 C6 O10 -3.2(5)
C4 C5 C6 C1 -3.8(6)
N2 C5 C6 C1 175.2(4)
O8 C7 C8 C9 176.5(4)
C12 C7 C8 C9 -3.1(7)
O8 C7 C8 C48 -3.5(7)
C12 C7 C8 C48 176.8(4)
C7 C8 C9 C10 1.9(6)
C48 C8 C9 C10 -178.0(4)
C8 C9 C10 C11 1.1(6)
C8 C9 C10 C20 -178.9(4)
C9 C10 C11 O9 177.9(3)
C20 C10 C11 O9 -2.2(6)
C9 C10 C11 C12 -2.9(6)
C20 C10 C11 C12 177.0(4)
O8 C7 C12 C11 -178.3(4)
C8 C7 C12 C11 1.3(7)
O9 C11 C12 C7 -179.0(4)
C10 C11 C12 C7 1.8(7)
C18 C13 C14 O6 -179.0(4)
C18 C13 C14 C15 0.5(7)
O6 C14 C15 C16 179.2(4)
C13 C14 C15 C16 -0.2(7)
O6 C14 C15 C49 -3.2(7)
C13 C14 C15 C49 177.4(4)
C14 C15 C16 C17 -1.1(6)
C49 C15 C16 C17 -179.0(4)
C15 C16 C17 C18 2.0(6)
C15 C16 C17 C19 -178.1(4)
C14 C13 C18 O7 -178.4(4)
C14 C13 C18 C17 0.5(7)
C16 C17 C18 O7 177.3(3)
C19 C17 C18 O7 -2.6(6)
C16 C17 C18 C13 -1.6(6)
C19 C17 C18 C13 178.5(4)
C16 C17 C19 O12 -16.2(6)
C18 C17 C19 O12 163.7(4)
C16 C17 C19 N2 160.7(4)
C18 C17 C19 N2 -19.4(6)
C9 C10 C20 O13 14.4(6)
C11 C10 C20 O13 -165.5(4)
C9 C10 C20 N1 -165.8(4)
C11 C10 C20 N1 14.3(6)
C6 C1 C21 O1 57.3(6)
C2 C1 C21 O1 -120.7(5)
C6 C1 C21 N3 -121.1(5)
C2 C1 C21 N3 60.9(6)
C25 C24 C26 O14A -86(2)
N3 C24 C26 O14A 44(2)
C25 C24 C26 O14B -103.8(14)
N3 C24 C26 O14B 25.8(15)
C25 C24 C26 O15A 80.6(14)
N3 C24 C26 O15A -149.8(12)
C25 C24 C26 O15B 84.4(11)
N3 C24 C26 O15B -146.0(10)
O9 C28 C29 C30 -178.7(4)
C28 C29 C30 C31 -66.6(7)
C28 C29 C30 C32 172.3(5)
O8 C33 C34 C35 60.7(8)
C33 C34 C35 C37 -178.9(11)
C33 C34 C35 C36 59.2(11)
O7 C38 C39 C40 -65.6(6)
C38 C39 C40 C42 -62.4(7)
C38 C39 C40 C41 173.8(5)
C9 C8 C48 O2A 176.2(16)
C7 C8 C48 O2A -3.7(17)
C9 C8 C48 O3B 10(2)
C7 C8 C48 O3B -170(2)
C9 C8 C48 O2B -172.1(13)
C7 C8 C48 O2B 8.0(14)
C9 C8 C48 O3A -3.0(16)
C7 C8 C48 O3A 177.0(15)
C14 C15 C49 O4 -168.4(5)
C16 C15 C49 O4 9.3(7)
C14 C15 C49 O5 11.8(7)
C16 C15 C49 O5 -170.5(4)
O13 C20 N1 C3 -11.1(7)
C10 C20 N1 C3 169.0(4)
C2 C3 N1 C20 -173.4(4)
C4 C3 N1 C20 6.2(6)
O12 C19 N2 C5 -5.6(7)
C17 C19 N2 C5 177.6(4)
C4 C5 N2 C19 5.8(7)
C6 C5 N2 C19 -173.1(4)
O1 C21 N3 C24 3.2(8)
C1 C21 N3 C24 -178.4(4)
C26 C24 N3 C21 76.3(7)
C25 C24 N3 C21 -151.8(6)
O4 C49 O5 C50 1.6(8)
C15 C49 O5 C50 -178.6(4)
C13 C14 O6 C43 -7.1(8)
C15 C14 O6 C43 173.5(6)
C44 C43 O6 C14 157.8(6)
C13 C18 O7 C38 6.4(6)
C17 C18 O7 C38 -172.5(4)
C39 C38 O7 C18 174.0(4)
C12 C7 O8 C33 1.0(7)
C8 C7 O8 C33 -178.6(4)
C34 C33 O8 C7 172.7(5)
C12 C11 O9 C28 3.6(6)
C10 C11 O9 C28 -177.2(4)
C29 C28 O9 C11 179.9(4)
C1 C6 O10 C23 82.2(5)
C5 C6 O10 C23 -99.4(5)
C1 C2 O11 C22 74.1(5)
C3 C2 O11 C22 -106.2(4)
C47B C45 C44 C43 70.0(11)
C47A C45 C44 C43 -98.4(11)
C46 C45 C44 C43 -179.6(9)
O6 C43 C44 C45 80.7(10)
O2A C48 O3A C51A -10(3)
O3B C48 O3A C51A 87(13)
O2B C48 O3A C51A -20(3)
C8 C48 O3A C51A 169.7(12)
O2A C48 O2B C52B -91(11)
O3B C48 O2B C52B -5(3)
O3A C48 O2B C52B 8(3)
C8 C48 O2B C52B 177.4(11)
O14A C26 O15A C27A -9(3)
O14B C26 O15A C27A 8(3)
O15B C26 O15A C27A 168(8)
C24 C26 O15A C27A -176.9(14)
O14A C26 O14B C27B 53(7)
O15A C26 O14B C27B -7(2)
O15B C26 O14B C27B -14(3)
C24 C26 O14B C27B 177.1(16)
